data_7153127
loop_
_publ_author_name
'Biswas, Soumen'
'Jaiswal, Pradeep Kumar'
'Singh, Shivendra'
'Mobin, Shaikh M.'
'Samanta, Sampak'

_publ_section_title
;
 l-Proline catalyzed stereoselective synthesis of
 (E)-methyl-\a-indol-2-yl-\b-aryl/alkyl acrylates: easy access to
 substituted carbazoles, \g-carbolines and prenostodione.
;
_journal_issue 41
_journal_name_full 'Organic &amp; biomolecular chemistry'
_journal_page_first 7084
_journal_page_last 7087
_journal_paper_doi 10.1039/c3ob41573b
_journal_volume 11
_journal_year 2013
_chemical_formula_sum 'C19 H15 N O4'
_chemical_formula_weight 321.32
_chemical_name_systematic
;
 ?
;
_space_group_IT_number 61
_symmetry_cell_setting orthorhombic
_symmetry_space_group_name_Hall '-P 2ac 2ab'
_symmetry_space_group_name_H-M 'P b c a'
_atom_sites_solution_hydrogens geom
_atom_sites_solution_primary direct
_atom_sites_solution_secondary difmap
_audit_creation_method SHELXL-97
_cell_angle_alpha 90.00
_cell_angle_beta 90.00
_cell_angle_gamma 90.00
_cell_formula_units_Z 8
_cell_length_a 9.3019(5)
_cell_length_b 16.7028(18)
_cell_length_c 20.7326(14)
_cell_measurement_reflns_used 3931
_cell_measurement_temperature 150(2)
_cell_measurement_theta_max 32.4644
_cell_measurement_theta_min 2.9368
_cell_volume 3221.2(4)
_computing_cell_refinement 'CrysAlis RED, Oxford Diffraction Ltd.,'
_computing_data_collection 'CrysAlis CCD, Oxford Diffraction Ltd.,'
_computing_data_reduction 'CrysAlis RED, Oxford Diffraction Ltd.,'
_computing_molecular_graphics Ortep3
_computing_publication_material Shelx97
_computing_structure_refinement 'SHELXL-97 (Sheldrick, 1997)'
_computing_structure_solution 'SHELXS-97 (Sheldrick, 1997)'
_diffrn_ambient_temperature 150(2)
_diffrn_detector_area_resol_mean 15.9948
_diffrn_measured_fraction_theta_full 0.999
_diffrn_measured_fraction_theta_max 0.999
_diffrn_measurement_device_type 'OXFORD DIFFRACTION SUPER NOVA'
_diffrn_measurement_method \w/q-scan
_diffrn_radiation_monochromator graphite
_diffrn_radiation_source 'Micro-Focus (Mo) X-ray Source'
_diffrn_radiation_type MoK\a
_diffrn_radiation_wavelength 0.71073
_diffrn_reflns_av_R_equivalents 0.0988
_diffrn_reflns_av_sigmaI/netI 0.0405
_diffrn_reflns_limit_h_max 11
_diffrn_reflns_limit_h_min -11
_diffrn_reflns_limit_k_max 19
_diffrn_reflns_limit_k_min -19
_diffrn_reflns_limit_l_max 24
_diffrn_reflns_limit_l_min -24
_diffrn_reflns_number 23304
_diffrn_reflns_theta_full 25.00
_diffrn_reflns_theta_max 25.00
_diffrn_reflns_theta_min 2.94
_exptl_absorpt_coefficient_mu 0.094
_exptl_absorpt_correction_T_max 0.9870
_exptl_absorpt_correction_T_min 0.9788
_exptl_absorpt_correction_type multi-scan
_exptl_absorpt_process_details
;
CrysAlis RED, Oxford Diffraction Ltd.,
Version 1.171.31.7 (release 18-10-2006 CrysAlis171 .NET)
(compiled Oct 18 2006,16:28:17)
Empirical absorption correction using spherical harmonics,
 implemented in SCALE3 ABSPACK scaling algorithm.
;
_exptl_crystal_colour colorless
_exptl_crystal_density_diffrn 1.325
_exptl_crystal_density_method 'not measured'
_exptl_crystal_description block
_exptl_crystal_F_000 1344
_exptl_crystal_size_max 0.23
_exptl_crystal_size_mid 0.18
_exptl_crystal_size_min 0.14
_refine_diff_density_max 0.244
_refine_diff_density_min -0.242
_refine_diff_density_rms 0.056
_refine_ls_extinction_method none
_refine_ls_goodness_of_fit_ref 1.062
_refine_ls_hydrogen_treatment riding
_refine_ls_matrix_type full
_refine_ls_number_parameters 222
_refine_ls_number_reflns 2829
_refine_ls_number_restraints 0
_refine_ls_restrained_S_all 1.062
_refine_ls_R_factor_all 0.0743
_refine_ls_R_factor_gt 0.0593
_refine_ls_shift/su_max 0.000
_refine_ls_shift/su_mean 0.000
_refine_ls_structure_factor_coef Fsqd
_refine_ls_weighting_details 'calc w=1/[\s^2^(Fo^2^)+(0.0864P)^2^+2.1392P] where P=(Fo^2^+2Fc^2^)/3'
_refine_ls_weighting_scheme calc
_refine_ls_wR_factor_gt 0.1613
_refine_ls_wR_factor_ref 0.1796
_reflns_number_gt 2194
_reflns_number_total 2829
_reflns_threshold_expression >2sigma(I)
_cod_data_source_file c3ob41573b.txt
_cod_data_source_block ss016
_cod_depositor_comments
;
The following automatic conversions were performed:

'_symmetry_cell_setting' value 'Orthorhombic' changed to
'orthorhombic' according to
/home/saulius/struct/CIF-dictionaries/cif_core.dic dictionary named
'cif_core.dic' version 2.4.2 from 2011-04-26.

Automatic conversion script
Id: cif_fix_values 1891 2012-01-12 08:04:46Z andrius 
;
_cod_database_code 7153127

loop_
_symmetry_equiv_pos_as_xyz
'x, y, z'
'-x+1/2, -y, z+1/2'
'x+1/2, -y+1/2, -z'
'-x, y+1/2, -z+1/2'
'-x, -y, -z'
'x-1/2, y, -z-1/2'
'-x-1/2, y-1/2, z'
'x, -y-1/2, z-1/2'

loop_
_atom_site_label
_atom_site_type_symbol
_atom_site_fract_x
_atom_site_fract_y
_atom_site_fract_z
_atom_site_U_iso_or_equiv
_atom_site_adp_type
_atom_site_occupancy
_atom_site_symmetry_multiplicity
_atom_site_calc_flag
_atom_site_refinement_flags
O1 O -0.0966(2) 0.11779(11) 0.30986(9) 0.0440(5) Uani 1 1 d .
O2 O 0.69700(19) 0.16079(11) 0.49439(9) 0.0431(5) Uani 1 1 d .
O3 O 0.6279(2) 0.13909(14) 0.59585(9) 0.0556(6) Uani 1 1 d .
O4 O 0.3405(2) -0.05931(10) 0.63930(9) 0.0429(5) Uani 1 1 d .
N1 N 0.2712(2) 0.20789(12) 0.59197(9) 0.0358(5) Uani 1 1 d .
H1 H 0.2782 0.2553 0.5738 0.043 Uiso 1 1 calc R
C1 C 0.0220(3) 0.11877(14) 0.34837(13) 0.0373(6) Uani 1 1 d .
C2 C 0.1545(3) 0.12093(16) 0.31830(13) 0.0417(7) Uani 1 1 d .
H2 H 0.1606 0.1187 0.2726 0.050 Uiso 1 1 calc R
C3 C 0.2776(3) 0.12634(16) 0.35479(13) 0.0407(6) Uani 1 1 d .
H3 H 0.3682 0.1273 0.3336 0.049 Uiso 1 1 calc R
C4 C 0.2734(3) 0.13056(15) 0.42234(12) 0.0374(6) Uani 1 1 d .
C5 C 0.1377(3) 0.12505(15) 0.45165(13) 0.0395(6) Uani 1 1 d .
H5 H 0.1308 0.1256 0.4974 0.047 Uiso 1 1 calc R
C6 C 0.0141(3) 0.11881(16) 0.41504(13) 0.0404(6) Uani 1 1 d .
H6 H -0.0767 0.1145 0.4357 0.048 Uiso 1 1 calc R
C7 C 0.4103(3) 0.14020(15) 0.45540(12) 0.0363(6) Uani 1 1 d .
H7 H 0.4903 0.1444 0.4271 0.044 Uiso 1 1 calc R
C8 C 0.4459(3) 0.14437(14) 0.51831(12) 0.0358(6) Uani 1 1 d .
C9 C 0.6026(3) 0.14997(15) 0.53384(12) 0.0378(6) Uani 1 1 d .
C10 C 0.7776(4) 0.1390(3) 0.61529(17) 0.0762(12) Uani 1 1 d .
H10A H 0.8242 0.0901 0.5996 0.114 Uiso 1 1 calc R
H10B H 0.7837 0.1410 0.6624 0.114 Uiso 1 1 calc R
H10C H 0.8261 0.1858 0.5969 0.114 Uiso 1 1 calc R
C11 C 0.3434(3) 0.14143(15) 0.57265(12) 0.0349(6) Uani 1 1 d .
C12 C 0.3053(3) 0.07781(14) 0.61296(11) 0.0332(6) Uani 1 1 d .
C13 C 0.3676(3) 0.00051(15) 0.60633(12) 0.0379(6) Uani 1 1 d .
H13 H 0.4372 -0.0058 0.5732 0.045 Uiso 1 1 calc R
C14 C 0.2037(3) 0.10842(14) 0.65938(11) 0.0334(6) Uani 1 1 d .
C15 C 0.1300(3) 0.07626(16) 0.71234(12) 0.0387(6) Uani 1 1 d .
H15 H 0.1412 0.0216 0.7239 0.046 Uiso 1 1 calc R
C16 C 0.0405(3) 0.12607(16) 0.74738(12) 0.0417(7) Uani 1 1 d .
H16 H -0.0115 0.1046 0.7828 0.050 Uiso 1 1 calc R
C17 C 0.0243(3) 0.20692(16) 0.73211(12) 0.0420(7) Uani 1 1 d .
H17 H -0.0375 0.2395 0.7575 0.050 Uiso 1 1 calc R
C18 C 0.0968(3) 0.24014(16) 0.68087(12) 0.0398(6) Uani 1 1 d .
H18 H 0.0873 0.2953 0.6706 0.048 Uiso 1 1 calc R
C19 C 0.1844(3) 0.18996(15) 0.64472(11) 0.0342(6) Uani 1 1 d .
H101 H -0.180(4) 0.103(2) 0.3319(17) 0.073(11) Uiso 1 1 d .

loop_
_atom_site_aniso_label
_atom_site_aniso_U_11
_atom_site_aniso_U_22
_atom_site_aniso_U_33
_atom_site_aniso_U_23
_atom_site_aniso_U_13
_atom_site_aniso_U_12
O1 0.0409(11) 0.0466(12) 0.0445(11) 0.0067(8) -0.0054(9) -0.0064(9)
O2 0.0411(11) 0.0469(12) 0.0414(11) 0.0074(8) 0.0055(8) -0.0023(8)
O3 0.0409(12) 0.0869(16) 0.0389(11) 0.0100(10) -0.0057(8) -0.0130(10)
O4 0.0487(12) 0.0303(10) 0.0498(11) 0.0067(8) 0.0066(8) 0.0013(8)
N1 0.0444(13) 0.0263(11) 0.0368(11) 0.0025(9) 0.0027(9) 0.0007(9)
C1 0.0419(15) 0.0287(13) 0.0415(14) 0.0047(10) -0.0020(11) -0.0025(10)
C2 0.0445(16) 0.0480(16) 0.0327(14) 0.0021(11) 0.0006(11) -0.0057(12)
C3 0.0409(15) 0.0437(16) 0.0374(14) 0.0018(11) 0.0051(12) -0.0022(11)
C4 0.0438(15) 0.0311(13) 0.0371(14) 0.0034(10) 0.0020(11) -0.0002(11)
C5 0.0448(15) 0.0407(15) 0.0329(14) 0.0013(11) 0.0019(11) 0.0016(11)
C6 0.0383(15) 0.0407(15) 0.0421(15) 0.0008(11) 0.0044(11) -0.0003(11)
C7 0.0415(15) 0.0320(13) 0.0355(14) 0.0039(10) 0.0045(11) 0.0011(11)
C8 0.0426(15) 0.0286(13) 0.0364(13) 0.0015(10) 0.0027(11) 0.0000(10)
C9 0.0448(15) 0.0320(14) 0.0364(14) 0.0019(10) 0.0001(12) -0.0036(11)
C10 0.045(2) 0.131(4) 0.052(2) 0.021(2) -0.0128(15) -0.019(2)
C11 0.0389(14) 0.0318(13) 0.0341(13) -0.0015(10) -0.0017(11) -0.0005(10)
C12 0.0367(14) 0.0289(13) 0.0339(13) 0.0000(10) 0.0003(10) 0.0005(10)
C13 0.0401(15) 0.0354(15) 0.0382(13) 0.0018(11) 0.0040(11) 0.0003(11)
C14 0.0380(14) 0.0304(13) 0.0319(13) 0.0005(10) -0.0015(10) -0.0001(10)
C15 0.0435(15) 0.0352(14) 0.0374(14) -0.0001(11) 0.0033(11) -0.0039(11)
C16 0.0458(16) 0.0450(16) 0.0344(14) -0.0009(11) 0.0044(11) -0.0028(12)
C17 0.0410(15) 0.0455(16) 0.0396(14) -0.0079(11) 0.0030(11) 0.0041(12)
C18 0.0457(15) 0.0317(13) 0.0419(14) -0.0031(11) -0.0024(12) 0.0032(11)
C19 0.0375(14) 0.0331(14) 0.0321(13) -0.0010(10) -0.0010(10) -0.0006(10)

loop_
_atom_type_symbol
_atom_type_description
_atom_type_scat_dispersion_real
_atom_type_scat_dispersion_imag
_atom_type_scat_source
C C 0.0033 0.0016 'International Tables Vol C Tables 4.2.6.8 and 6.1.1.4'
H H 0.0000 0.0000 'International Tables Vol C Tables 4.2.6.8 and 6.1.1.4'
N N 0.0061 0.0033 'International Tables Vol C Tables 4.2.6.8 and 6.1.1.4'
O O 0.0106 0.0060 'International Tables Vol C Tables 4.2.6.8 and 6.1.1.4'

loop_
_geom_angle_atom_site_label_1
_geom_angle_atom_site_label_2
_geom_angle_atom_site_label_3
_geom_angle
C1 O1 H101 113(2)
C9 O3 C10 116.2(2)
C11 N1 C19 110.1(2)
C11 N1 H1 125.0
C19 N1 H1 125.0
O1 C1 C2 117.3(2)
O1 C1 C6 122.9(2)
C2 C1 C6 119.8(2)
C3 C2 C1 119.8(2)
C3 C2 H2 120.1
C1 C2 H2 120.1
C2 C3 C4 121.9(3)
C2 C3 H3 119.0
C4 C3 H3 119.0
C3 C4 C5 117.0(2)
C3 C4 C7 116.8(2)
C5 C4 C7 126.2(2)
C6 C5 C4 121.0(2)
C6 C5 H5 119.5
C4 C5 H5 119.5
C5 C6 C1 120.3(2)
C5 C6 H6 119.9
C1 C6 H6 119.9
C8 C7 C4 132.6(2)
C8 C7 H7 113.7
C4 C7 H7 113.7
C7 C8 C11 125.3(2)
C7 C8 C9 116.8(2)
C11 C8 C9 117.8(2)
O2 C9 O3 123.3(2)
O2 C9 C8 124.7(2)
O3 C9 C8 112.0(2)
O3 C10 H10A 109.5
O3 C10 H10B 109.5
H10A C10 H10B 109.5
O3 C10 H10C 109.5
H10A C10 H10C 109.5
H10B C10 H10C 109.5
N1 C11 C12 108.6(2)
N1 C11 C8 121.2(2)
C12 C11 C8 130.2(2)
C11 C12 C13 122.0(2)
C11 C12 C14 107.2(2)
C13 C12 C14 130.8(2)
O4 C13 C12 126.7(2)
O4 C13 H13 116.7
C12 C13 H13 116.7
C15 C14 C19 118.5(2)
C15 C14 C12 135.0(2)
C19 C14 C12 106.4(2)
C16 C15 C14 118.4(2)
C16 C15 H15 120.8
C14 C15 H15 120.8
C15 C16 C17 121.9(2)
C15 C16 H16 119.1
C17 C16 H16 119.1
C18 C17 C16 120.9(2)
C18 C17 H17 119.6
C16 C17 H17 119.6
C17 C18 C19 117.5(2)
C17 C18 H18 121.3
C19 C18 H18 121.3
C18 C19 N1 129.4(2)
C18 C19 C14 122.9(2)
N1 C19 C14 107.7(2)

loop_
_geom_bond_atom_site_label_1
_geom_bond_atom_site_label_2
_geom_bond_distance
O1 C1 1.361(3)
O1 H101 0.94(4)
O2 C9 1.213(3)
O3 C9 1.320(3)
O3 C10 1.450(4)
O4 C13 1.237(3)
N1 C11 1.358(3)
N1 C19 1.392(3)
N1 H1 0.8800
C1 C2 1.382(4)
C1 C6 1.384(4)
C2 C3 1.376(4)
C2 H2 0.9500
C3 C4 1.403(4)
C3 H3 0.9500
C4 C5 1.404(4)
C4 C7 1.455(4)
C5 C6 1.382(4)
C5 H5 0.9500
C6 H6 0.9500
C7 C8 1.347(4)
C7 H7 0.9500
C8 C11 1.476(3)
C8 C9 1.496(4)
C10 H10A 0.9800
C10 H10B 0.9800
C10 H10C 0.9800
C11 C12 1.398(3)
C12 C13 1.422(3)
C12 C14 1.443(3)
C13 H13 0.9500
C14 C15 1.402(3)
C14 C19 1.407(3)
C15 C16 1.383(4)
C15 H15 0.9500
C16 C17 1.395(4)
C16 H16 0.9500
C17 C18 1.375(4)
C17 H17 0.9500
C18 C19 1.388(4)
C18 H18 0.9500

loop_
_geom_torsion_atom_site_label_1
_geom_torsion_atom_site_label_2
_geom_torsion_atom_site_label_3
_geom_torsion_atom_site_label_4
_geom_torsion
O1 C1 C2 C3 176.5(2)
C6 C1 C2 C3 -2.6(4)
C1 C2 C3 C4 -0.6(4)
C2 C3 C4 C5 3.0(4)
C2 C3 C4 C7 -177.0(2)
C3 C4 C5 C6 -2.4(4)
C7 C4 C5 C6 177.7(2)
C4 C5 C6 C1 -0.7(4)
O1 C1 C6 C5 -175.8(2)
C2 C1 C6 C5 3.3(4)
C3 C4 C7 C8 -178.2(3)
C5 C4 C7 C8 1.8(5)
C4 C7 C8 C11 -1.5(4)
C4 C7 C8 C9 176.6(2)
C10 O3 C9 O2 -1.2(4)
C10 O3 C9 C8 176.7(3)
C7 C8 C9 O2 9.5(4)
C11 C8 C9 O2 -172.3(2)
C7 C8 C9 O3 -168.5(2)
C11 C8 C9 O3 9.8(3)
C19 N1 C11 C12 -0.2(3)
C19 N1 C11 C8 -178.6(2)
C7 C8 C11 N1 -82.3(3)
C9 C8 C11 N1 99.6(3)
C7 C8 C11 C12 99.6(3)
C9 C8 C11 C12 -78.4(3)
N1 C11 C12 C13 -177.6(2)
C8 C11 C12 C13 0.6(4)
N1 C11 C12 C14 0.0(3)
C8 C11 C12 C14 178.2(2)
C11 C12 C13 O4 -179.6(3)
C14 C12 C13 O4 3.4(5)
C11 C12 C14 C15 -178.0(3)
C13 C12 C14 C15 -0.7(5)
C11 C12 C14 C19 0.2(3)
C13 C12 C14 C19 177.5(3)
C19 C14 C15 C16 0.6(4)
C12 C14 C15 C16 178.7(3)
C14 C15 C16 C17 -1.3(4)
C15 C16 C17 C18 0.5(4)
C16 C17 C18 C19 0.9(4)
C17 C18 C19 N1 -178.4(2)
C17 C18 C19 C14 -1.5(4)
C11 N1 C19 C18 177.6(3)
C11 N1 C19 C14 0.3(3)
C15 C14 C19 C18 0.8(4)
C12 C14 C19 C18 -177.8(2)
C15 C14 C19 N1 178.2(2)
C12 C14 C19 N1 -0.3(3)
